data_4500169
loop_
_publ_author_name
'Yao, Xiao-Qiang'
'Cao, Da-Peng'
'Hu, Jin-Song'
'Li, Yi-Zhi'
'Guo, Zi-Jian'
'Zheng, He-Gen'

_publ_section_title
;
 Chiral and Porous Coordination Polymers Based on an N-Centered Triangular
 Rigid Ligand
;
_journal_issue 1
_journal_name_full 'Crystal Growth &amp; Design'
_journal_page_first 231
_journal_paper_doi 10.1021/cg1011764
_journal_volume 11
_journal_year 2011
_chemical_formula_moiety 'C35 H25 Co N7 O5, 2(H2 O)'
_chemical_formula_sum 'C35 H29 Co N7 O7'
_chemical_formula_weight 718.58
_chemical_name_systematic
; 
 ? 
;
_space_group_IT_number 14
_symmetry_cell_setting monoclinic
_symmetry_space_group_name_Hall '-P 2yn'
_symmetry_space_group_name_H-M 'P 1 21/n 1'
_atom_sites_solution_hydrogens geom
_atom_sites_solution_primary direct
_atom_sites_solution_secondary difmap
_audit_creation_method SHELXL-97
_cell_angle_alpha 90.00
_cell_angle_beta 96.984(5)
_cell_angle_gamma 90.00
_cell_formula_units_Z 4
_cell_length_a 9.731(2)
_cell_length_b 18.145(5)
_cell_length_c 18.588(5)
_cell_measurement_reflns_used 1008
_cell_measurement_temperature 293(2)
_cell_measurement_theta_max 25.82
_cell_measurement_theta_min 2.39
_cell_volume 3257.7(14)
_computing_cell_refinement 'Bruker SMART'
_computing_data_collection 'Bruker SMART'
_computing_data_reduction 'Bruker SAINT'
_computing_molecular_graphics 'Bruker SHELXTL'
_computing_publication_material 'Bruker SHELXTL'
_computing_structure_refinement 'SHELXL-97 (Sheldrick, 1997)'
_computing_structure_solution 'SHELXS-97 (Sheldrick, 1990)'
_diffrn_ambient_temperature 293(2)
_diffrn_measured_fraction_theta_full 0.997
_diffrn_measured_fraction_theta_max 0.997
_diffrn_radiation_monochromator graphite
_diffrn_radiation_source 'fine-focus sealed tube'
_diffrn_radiation_type MoK\a
_diffrn_radiation_wavelength 0.71073
_diffrn_reflns_av_R_equivalents 0.1094
_diffrn_reflns_av_sigmaI/netI 0.0787
_diffrn_reflns_limit_h_max 11
_diffrn_reflns_limit_h_min -11
_diffrn_reflns_limit_k_max 21
_diffrn_reflns_limit_k_min -21
_diffrn_reflns_limit_l_max 17
_diffrn_reflns_limit_l_min -22
_diffrn_reflns_number 15890
_diffrn_reflns_theta_full 25.00
_diffrn_reflns_theta_max 25.00
_diffrn_reflns_theta_min 2.21
_exptl_absorpt_coefficient_mu 0.589
_exptl_absorpt_correction_T_max 0.8814
_exptl_absorpt_correction_T_min 0.8525
_exptl_absorpt_correction_type multi-scan
_exptl_absorpt_process_details 'SADABS; Bruker, 2000'
_exptl_crystal_colour block
_exptl_crystal_density_diffrn 1.465
_exptl_crystal_density_method 'not measured'
_exptl_crystal_description red
_exptl_crystal_F_000 1484
_exptl_crystal_size_max 0.28
_exptl_crystal_size_mid 0.23
_exptl_crystal_size_min 0.22
_refine_diff_density_max 0.613
_refine_diff_density_min -0.481
_refine_diff_density_rms 0.071
_refine_ls_extinction_method none
_refine_ls_goodness_of_fit_ref 1.001
_refine_ls_hydrogen_treatment constr
_refine_ls_matrix_type full
_refine_ls_number_parameters 451
_refine_ls_number_reflns 5715
_refine_ls_number_restraints 2
_refine_ls_restrained_S_all 1.002
_refine_ls_R_factor_all 0.0652
_refine_ls_R_factor_gt 0.0504
_refine_ls_shift/su_max 0.001
_refine_ls_shift/su_mean 0.000
_refine_ls_structure_factor_coef Fsqd
_refine_ls_weighting_details 'calc w=1/[\s^2^(Fo^2^)+(0.0695P)^2^+0.0000P] where P=(Fo^2^+2Fc^2^)/3'
_refine_ls_weighting_scheme calc
_refine_ls_wR_factor_gt 0.1327
_refine_ls_wR_factor_ref 0.1398
_reflns_number_gt 4340
_reflns_number_total 5715
_reflns_threshold_expression >2sigma(I)
_cod_data_source_file cg1011764_si_002.cif
_cod_data_source_block 3
_cod_depositor_comments
;
The following automatic conversions were performed:

'_symmetry_cell_setting' value 'Monoclinic' changed to 'monoclinic'
according to /home/saulius/struct/CIF-dictionaries/cif_core.dic
dictionary named 'cif_core.dic' version 2.4.1 from 2010-06-29.

Automatic conversion script
Id: cif_fix_values 1715 2011-07-08 13:25:40Z adriana 
;
_cod_original_sg_symbol_H-M P21/n
_cod_database_code 4500169

loop_
_symmetry_equiv_pos_as_xyz
'x, y, z'
'-x+1/2, y+1/2, -z+1/2'
'-x, -y, -z'
'x-1/2, -y-1/2, z-1/2'

loop_
_atom_site_label
_atom_site_type_symbol
_atom_site_fract_x
_atom_site_fract_y
_atom_site_fract_z
_atom_site_U_iso_or_equiv
_atom_site_adp_type
_atom_site_occupancy
_atom_site_symmetry_multiplicity
_atom_site_calc_flag
_atom_site_refinement_flags
C1 C 0.7041(4) 0.25248(18) 0.33332(19) 0.0574(9) Uani 1 1 d .
H1 H 0.6903 0.2324 0.2870 0.069 Uiso 1 1 calc R
C2 C 0.7158(4) 0.32492(18) 0.34849(19) 0.0585(9) Uani 1 1 d .
H2 H 0.7113 0.3634 0.3152 0.070 Uiso 1 1 calc R
C3 C 0.7335(3) 0.26233(17) 0.44762(17) 0.0447(8) Uani 1 1 d .
H3 H 0.7440 0.2510 0.4968 0.054 Uiso 1 1 calc R
C4 C 0.9041(3) 0.07695(16) 0.53792(17) 0.0396(7) Uani 1 1 d .
H4 H 0.9747 0.0682 0.5095 0.048 Uiso 1 1 calc R
C5 C 0.9189(3) 0.07728(17) 0.61025(17) 0.0439(8) Uani 1 1 d .
H5 H 1.0006 0.0691 0.6407 0.053 Uiso 1 1 calc R
C6 C 0.7043(3) 0.09974(15) 0.56875(16) 0.0359(7) Uani 1 1 d .
H6 H 0.6102 0.1098 0.5670 0.043 Uiso 1 1 calc R
C7 C 0.7059(3) -0.06116(17) 0.33030(16) 0.0428(7) Uani 1 1 d .
H7 H 0.7012 -0.0411 0.2840 0.051 Uiso 1 1 calc R
C8 C 0.7137(4) -0.13411(17) 0.34581(17) 0.0487(8) Uani 1 1 d .
H8 H 0.7144 -0.1727 0.3130 0.058 Uiso 1 1 calc R
C9 C 0.7147(3) -0.07030(16) 0.44490(16) 0.0366(7) Uani 1 1 d .
H9 H 0.7166 -0.0585 0.4937 0.044 Uiso 1 1 calc R
C10 C 0.7368(3) -0.20593(16) 0.46137(15) 0.0373(7) Uani 1 1 d .
C11 C 0.6539(3) -0.26534(17) 0.44132(18) 0.0527(9) Uani 1 1 d .
H11 H 0.5856 -0.2618 0.4019 0.063 Uiso 1 1 calc R
C12 C 0.6718(3) -0.33009(17) 0.47944(19) 0.0522(9) Uani 1 1 d .
H12 H 0.6149 -0.3702 0.4659 0.063 Uiso 1 1 calc R
C13 C 0.7730(3) -0.33617(16) 0.53735(16) 0.0394(7) Uani 1 1 d .
C14 C 0.8543(3) -0.27625(16) 0.55781(16) 0.0434(7) Uani 1 1 d .
H14 H 0.9211 -0.2795 0.5979 0.052 Uiso 1 1 calc R
C15 C 0.8376(3) -0.21119(16) 0.51931(15) 0.0396(7) Uani 1 1 d .
H15 H 0.8946 -0.1711 0.5326 0.047 Uiso 1 1 calc R
C16 C 0.7633(3) 0.09689(15) 0.70372(16) 0.0366(7) Uani 1 1 d .
C17 C 0.6541(3) 0.05889(17) 0.72680(17) 0.0447(8) Uani 1 1 d .
H17 H 0.5939 0.0323 0.6938 0.054 Uiso 1 1 calc R
C18 C 0.6347(3) 0.06054(17) 0.79830(17) 0.0459(8) Uani 1 1 d .
H18 H 0.5601 0.0356 0.8136 0.055 Uiso 1 1 calc R
C19 C 0.7244(4) 0.09878(15) 0.84811(17) 0.0409(7) Uani 1 1 d .
C20 C 0.8312(4) 0.13753(18) 0.82440(17) 0.0517(9) Uani 1 1 d .
H20 H 0.8909 0.1645 0.8573 0.062 Uiso 1 1 calc R
C21 C 0.8504(4) 0.13672(18) 0.75243(17) 0.0515(9) Uani 1 1 d .
H21 H 0.9228 0.1633 0.7367 0.062 Uiso 1 1 calc R
C22 C 0.7508(3) 0.39814(16) 0.46231(17) 0.0420(7) Uani 1 1 d .
C23 C 0.6984(4) 0.40457(17) 0.52696(19) 0.0521(9) Uani 1 1 d .
H23 H 0.6535 0.3647 0.5452 0.062 Uiso 1 1 calc R
C24 C 0.7117(4) 0.46939(16) 0.56513(18) 0.0531(9) Uani 1 1 d .
H24 H 0.6755 0.4731 0.6090 0.064 Uiso 1 1 calc R
C25 C 0.7780(3) 0.52908(16) 0.53922(16) 0.0412(7) Uani 1 1 d .
C26 C 0.8331(3) 0.52181(17) 0.47469(17) 0.0484(8) Uani 1 1 d .
H26 H 0.8804 0.5612 0.4571 0.058 Uiso 1 1 calc R
C27 C 0.8192(4) 0.45686(17) 0.43591(18) 0.0505(8) Uani 1 1 d .
H27 H 0.8557 0.4527 0.3921 0.061 Uiso 1 1 calc R
C28 C 0.4419(3) 0.10764(15) 0.35742(18) 0.0386(7) Uani 1 1 d .
C29 C 0.3083(3) 0.12840(15) 0.31360(15) 0.0316(6) Uani 1 1 d .
C30 C 0.1831(3) 0.10681(15) 0.33437(16) 0.0335(7) Uani 1 1 d .
H30 H 0.1802 0.0805 0.3771 0.040 Uiso 1 1 calc R
C31 C 0.0616(3) 0.12463(17) 0.29087(16) 0.0366(7) Uani 1 1 d .
C32 C 0.0663(3) 0.16456(17) 0.22824(16) 0.0434(8) Uani 1 1 d .
H32 H -0.0156 0.1759 0.1991 0.052 Uiso 1 1 calc R
C33 C 0.1905(3) 0.18784(16) 0.20842(16) 0.0396(7) Uani 1 1 d .
C34 C 0.3109(3) 0.16945(16) 0.25165(15) 0.0361(7) Uani 1 1 d .
H34 H 0.3955 0.1851 0.2386 0.043 Uiso 1 1 calc R
C35 C -0.0759(3) 0.10293(18) 0.3125(2) 0.0496(8) Uani 1 1 d U
Co1 Co 0.71142(4) 0.09472(2) 0.39943(2) 0.03148(15) Uani 1 1 d U
N1 N 0.7154(2) 0.21306(13) 0.39616(13) 0.0417(6) Uani 1 1 d .
N2 N 0.7352(3) 0.33088(13) 0.42142(14) 0.0416(6) Uani 1 1 d .
N3 N 0.7924(3) 0.59692(12) 0.57695(15) 0.0457(7) Uani 1 1 d .
N4 N 0.7685(2) 0.09147(12) 0.51185(13) 0.0328(5) Uani 1 1 d .
N5 N 0.7918(2) 0.09190(12) 0.63125(13) 0.0357(6) Uani 1 1 d .
N6 N 0.7062(2) -0.02155(12) 0.39253(12) 0.0344(6) Uani 1 1 d .
N7 N 0.7204(2) -0.13949(13) 0.41959(13) 0.0370(6) Uani 1 1 d .
O1 O 0.54601(19) 0.10291(11) 0.32161(12) 0.0428(5) Uani 1 1 d U
O2 O 0.4515(2) 0.09625(14) 0.42202(13) 0.0631(7) Uani 1 1 d .
O3 O -0.0864(2) 0.09571(12) 0.37803(14) 0.0550(6) Uani 1 1 d U
O4 O -0.1743(2) 0.09594(18) 0.26517(18) 0.0956(11) Uani 1 1 d .
O5 O 0.1897(2) 0.22932(13) 0.14737(12) 0.0562(6) Uani 1 1 d .
H5A H 0.2628 0.2331 0.1414 0.067 Uiso 1 1 d R
O6 O 0.5859(3) 0.10501(17) 0.17635(15) 0.0903(10) Uani 1 1 d .
H6A H 0.5965 0.0980 0.2219 0.108 Uiso 1 1 d R
H6B H 0.6695 0.0990 0.1686 0.108 Uiso 1 1 d R
O7 O 0.4578(3) 0.22939(18) 0.11181(17) 0.0985(10) Uani 1 1 d .
H7A H 0.5052 0.2324 0.1532 0.118 Uiso 1 1 d R
H7B H 0.5091 0.2030 0.0883 0.118 Uiso 1 1 d R

loop_
_atom_site_aniso_label
_atom_site_aniso_U_11
_atom_site_aniso_U_22
_atom_site_aniso_U_33
_atom_site_aniso_U_23
_atom_site_aniso_U_13
_atom_site_aniso_U_12
C1 0.090(3) 0.045(2) 0.037(2) -0.0027(16) 0.0052(17) -0.0062(18)
C2 0.098(3) 0.0361(19) 0.041(2) 0.0000(16) 0.0085(18) -0.0054(19)
C3 0.061(2) 0.0365(18) 0.0350(18) -0.0033(14) 0.0009(14) 0.0004(15)
C4 0.0315(15) 0.0504(19) 0.0372(18) 0.0015(14) 0.0057(12) 0.0045(13)
C5 0.0334(16) 0.057(2) 0.0392(18) 0.0013(15) -0.0037(13) 0.0008(14)
C6 0.0317(15) 0.0437(17) 0.0319(17) -0.0024(13) 0.0023(12) 0.0040(12)
C7 0.0564(19) 0.0428(18) 0.0264(16) 0.0028(14) -0.0055(13) 0.0025(15)
C8 0.074(2) 0.0397(19) 0.0296(17) -0.0057(14) -0.0026(15) 0.0043(17)
C9 0.0444(16) 0.0345(16) 0.0303(16) -0.0019(13) 0.0017(12) 0.0026(13)
C10 0.0470(17) 0.0326(16) 0.0324(17) 0.0025(13) 0.0052(13) 0.0017(13)
C11 0.062(2) 0.0412(19) 0.049(2) -0.0009(16) -0.0177(16) -0.0065(16)
C12 0.060(2) 0.0350(18) 0.058(2) -0.0008(16) -0.0071(17) -0.0139(15)
C13 0.0564(19) 0.0336(17) 0.0302(17) -0.0013(13) 0.0128(14) -0.0018(14)
C14 0.0591(19) 0.0369(17) 0.0322(17) 0.0010(14) -0.0026(14) -0.0021(15)
C15 0.0514(18) 0.0323(16) 0.0338(17) -0.0025(13) 0.0005(13) -0.0073(13)
C16 0.0481(17) 0.0348(16) 0.0266(16) -0.0003(12) 0.0034(13) -0.0017(13)
C17 0.0473(18) 0.0466(19) 0.0401(19) -0.0104(15) 0.0055(14) -0.0058(15)
C18 0.0538(19) 0.0446(19) 0.0420(19) -0.0068(15) 0.0170(15) -0.0089(15)
C19 0.063(2) 0.0283(15) 0.0325(17) 0.0006(13) 0.0099(14) -0.0013(14)
C20 0.069(2) 0.055(2) 0.0297(17) -0.0051(15) 0.0006(15) -0.0179(17)
C21 0.062(2) 0.057(2) 0.0358(19) 0.0006(16) 0.0072(15) -0.0225(17)
C22 0.0566(19) 0.0334(17) 0.0365(18) -0.0029(13) 0.0071(14) 0.0000(14)
C23 0.074(2) 0.0365(18) 0.050(2) 0.0000(15) 0.0214(18) -0.0141(16)
C24 0.080(2) 0.0395(19) 0.044(2) -0.0044(16) 0.0261(18) -0.0064(17)
C25 0.0599(19) 0.0321(17) 0.0326(17) -0.0008(13) 0.0103(14) 0.0019(14)
C26 0.071(2) 0.0336(17) 0.0433(19) -0.0026(15) 0.0193(16) -0.0099(15)
C27 0.073(2) 0.0385(18) 0.043(2) -0.0070(15) 0.0222(17) -0.0068(16)
C28 0.0300(15) 0.0354(17) 0.048(2) 0.0013(14) -0.0056(13) 0.0020(12)
C29 0.0258(13) 0.0355(15) 0.0329(16) -0.0017(13) 0.0018(11) 0.0024(12)
C30 0.0331(15) 0.0373(16) 0.0299(16) 0.0043(12) 0.0032(12) 0.0038(12)
C31 0.0263(14) 0.0458(17) 0.0382(17) 0.0004(14) 0.0061(12) 0.0051(12)
C32 0.0281(15) 0.060(2) 0.0401(18) 0.0083(15) -0.0037(13) 0.0066(14)
C33 0.0397(16) 0.0459(18) 0.0332(17) 0.0070(14) 0.0039(13) 0.0033(14)
C34 0.0267(14) 0.0434(17) 0.0384(17) 0.0053(14) 0.0054(12) 0.0021(12)
C35 0.0318(16) 0.057(2) 0.0613(18) 0.0080(17) 0.0122(16) 0.0070(14)
Co1 0.0317(2) 0.0337(2) 0.0275(2) -0.00066(16) -0.00238(15) 0.00253(16)
N1 0.0517(15) 0.0343(14) 0.0377(15) -0.0028(12) 0.0001(12) -0.0008(11)
N2 0.0566(16) 0.0313(14) 0.0367(15) -0.0012(12) 0.0054(11) 0.0000(12)
N3 0.081(2) 0.0275(13) 0.0302(14) 0.0006(11) 0.0153(13) 0.0005(12)
N4 0.0319(12) 0.0388(14) 0.0266(13) 0.0001(10) -0.0007(10) 0.0017(10)
N5 0.0376(13) 0.0396(14) 0.0291(14) -0.0002(10) 0.0017(10) -0.0005(10)
N6 0.0382(13) 0.0315(13) 0.0323(14) 0.0026(11) -0.0009(10) 0.0036(10)
N7 0.0460(14) 0.0313(14) 0.0327(14) -0.0035(11) 0.0003(11) 0.0020(11)
O1 0.0227(10) 0.0500(13) 0.0540(14) 0.0039(10) -0.0026(9) 0.0023(8)
O2 0.0534(14) 0.093(2) 0.0397(15) 0.0129(13) -0.0073(11) 0.0171(13)
O3 0.0518(13) 0.0540(14) 0.0654(15) 0.0095(12) 0.0324(12) 0.0020(11)
O4 0.0296(13) 0.159(3) 0.096(2) 0.028(2) -0.0029(14) -0.0161(15)
O5 0.0496(13) 0.0765(17) 0.0418(13) 0.0245(12) 0.0029(10) 0.0016(12)
O6 0.0565(16) 0.160(3) 0.0539(18) -0.0210(17) 0.0044(13) 0.0214(17)
O7 0.0764(19) 0.142(3) 0.084(2) 0.021(2) 0.0364(16) -0.0063(19)

loop_
_atom_type_symbol
_atom_type_description
_atom_type_scat_dispersion_real
_atom_type_scat_dispersion_imag
_atom_type_scat_source
C C 0.0033 0.0016 'International Tables Vol C Tables 4.2.6.8 and 6.1.1.4'
H H 0.0000 0.0000 'International Tables Vol C Tables 4.2.6.8 and 6.1.1.4'
N N 0.0061 0.0033 'International Tables Vol C Tables 4.2.6.8 and 6.1.1.4'
O O 0.0106 0.0060 'International Tables Vol C Tables 4.2.6.8 and 6.1.1.4'
Co Co 0.3494 0.9721 'International Tables Vol C Tables 4.2.6.8 and 6.1.1.4'

loop_
_geom_angle_atom_site_label_1
_geom_angle_atom_site_label_2
_geom_angle_atom_site_label_3
_geom_angle
_geom_angle_site_symmetry_1
_geom_angle_site_symmetry_3
C2 C1 N1 109.7(3) . .
C2 C1 H1 125.2 . .
N1 C1 H1 125.2 . .
C1 C2 N2 106.7(3) . .
C1 C2 H2 126.7 . .
N2 C2 H2 126.7 . .
N1 C3 N2 112.1(3) . .
N1 C3 H3 123.9 . .
N2 C3 H3 123.9 . .
C5 C4 N4 109.6(3) . .
C5 C4 H4 125.2 . .
N4 C4 H4 125.2 . .
C4 C5 N5 107.3(3) . .
C4 C5 H5 126.3 . .
N5 C5 H5 126.3 . .
N4 C6 N5 111.7(2) . .
N4 C6 H6 124.2 . .
N5 C6 H6 124.2 . .
C8 C7 N6 109.9(3) . .
C8 C7 H7 125.0 . .
N6 C7 H7 125.0 . .
C7 C8 N7 106.1(3) . .
C7 C8 H8 126.9 . .
N7 C8 H8 126.9 . .
N6 C9 N7 111.8(3) . .
N6 C9 H9 124.1 . .
N7 C9 H9 124.1 . .
C15 C10 C11 120.1(3) . .
C15 C10 N7 120.5(3) . .
C11 C10 N7 119.4(3) . .
C10 C11 C12 120.0(3) . .
C10 C11 H11 120.0 . .
C12 C11 H11 120.0 . .
C13 C12 C11 120.5(3) . .
C13 C12 H12 119.7 . .
C11 C12 H12 119.7 . .
C14 C13 C12 119.2(3) . .
C14 C13 N3 119.9(3) . 1_545
C12 C13 N3 120.9(3) . 1_545
C13 C14 C15 120.5(3) . .
C13 C14 H14 119.8 . .
C15 C14 H14 119.8 . .
C10 C15 C14 119.7(3) . .
C10 C15 H15 120.2 . .
C14 C15 H15 120.2 . .
C21 C16 C17 119.8(3) . .
C21 C16 N5 119.2(3) . .
C17 C16 N5 120.9(3) . .
C18 C17 C16 119.7(3) . .
C18 C17 H17 120.2 . .
C16 C17 H17 120.2 . .
C17 C18 C19 120.9(3) . .
C17 C18 H18 119.6 . .
C19 C18 H18 119.6 . .
C20 C19 C18 119.0(3) . .
C20 C19 N3 120.6(3) . 2_646
C18 C19 N3 120.4(3) . 2_646
C19 C20 C21 120.4(3) . .
C19 C20 H20 119.8 . .
C21 C20 H20 119.8 . .
C16 C21 C20 120.2(3) . .
C16 C21 H21 119.9 . .
C20 C21 H21 119.9 . .
C23 C22 C27 119.7(3) . .
C23 C22 N2 120.8(3) . .
C27 C22 N2 119.6(3) . .
C22 C23 C24 120.4(3) . .
C22 C23 H23 119.8 . .
C24 C23 H23 119.8 . .
C23 C24 C25 120.8(3) . .
C23 C24 H24 119.6 . .
C25 C24 H24 119.6 . .
C24 C25 C26 118.5(3) . .
C24 C25 N3 122.2(3) . .
C26 C25 N3 119.3(3) . .
C25 C26 C27 120.8(3) . .
C25 C26 H26 119.6 . .
C27 C26 H26 119.6 . .
C22 C27 C26 119.7(3) . .
C22 C27 H27 120.1 . .
C26 C27 H27 120.1 . .
O2 C28 O1 122.2(3) . .
O2 C28 C29 122.7(3) . .
O1 C28 C29 115.1(3) . .
C34 C29 C30 119.7(2) . .
C34 C29 C28 119.3(3) . .
C30 C29 C28 121.0(3) . .
C29 C30 C31 119.3(3) . .
C29 C30 H30 120.3 . .
C31 C30 H30 120.3 . .
C32 C31 C30 120.2(3) . .
C32 C31 C35 119.2(3) . .
C30 C31 C35 120.6(3) . .
C33 C32 C31 120.6(3) . .
C33 C32 H32 119.7 . .
C31 C32 H32 119.7 . .
O5 C33 C32 118.6(3) . .
O5 C33 C34 122.5(3) . .
C32 C33 C34 118.9(3) . .
C29 C34 C33 121.2(3) . .
C29 C34 H34 119.4 . .
C33 C34 H34 119.4 . .
O4 C35 O3 122.9(3) . .
O4 C35 C31 118.7(3) . .
O3 C35 C31 118.3(3) . .
O1 Co1 O3 123.72(10) . 1_655
O1 Co1 N4 143.28(9) . .
O3 Co1 N4 92.82(10) 1_655 .
O1 Co1 N6 91.06(8) . .
O3 Co1 N6 90.78(9) 1_655 .
N4 Co1 N6 91.94(9) . .
O1 Co1 N1 85.55(8) . .
O3 Co1 N1 87.97(9) 1_655 .
N4 Co1 N1 93.03(9) . .
N6 Co1 N1 174.93(9) . .
C3 N1 C1 105.0(3) . .
C3 N1 Co1 131.7(2) . .
C1 N1 Co1 123.3(2) . .
C3 N2 C2 106.5(3) . .
C3 N2 C22 127.1(3) . .
C2 N2 C22 126.3(3) . .
C25 N3 C13 119.2(3) . 1_565
C25 N3 C19 119.3(2) . 2_656
C13 N3 C19 117.6(2) 1_565 2_656
C6 N4 C4 105.7(2) . .
C6 N4 Co1 135.4(2) . .
C4 N4 Co1 118.92(19) . .
C6 N5 C5 105.7(2) . .
C6 N5 C16 129.2(2) . .
C5 N5 C16 125.1(2) . .
C9 N6 C7 105.6(2) . .
C9 N6 Co1 129.0(2) . .
C7 N6 Co1 125.16(19) . .
C9 N7 C8 106.6(2) . .
C9 N7 C10 127.1(2) . .
C8 N7 C10 126.3(2) . .
C28 O1 Co1 104.05(19) . .
C35 O3 Co1 112.7(2) . 1_455
C33 O5 H5A 105.6 . .
H6A O6 H6B 98.4 . .
H7A O7 H7B 102.3 . .

loop_
_geom_bond_atom_site_label_1
_geom_bond_atom_site_label_2
_geom_bond_distance
_geom_bond_site_symmetry_2
C1 C2 1.346(5) .
C1 N1 1.363(4) .
C1 H1 0.9300 .
C2 N2 1.350(4) .
C2 H2 0.9300 .
C3 N1 1.306(4) .
C3 N2 1.337(4) .
C3 H3 0.9300 .
C4 C5 1.335(4) .
C4 N4 1.374(4) .
C4 H4 0.9300 .
C5 N5 1.367(4) .
C5 H5 0.9300 .
C6 N4 1.301(4) .
C6 N5 1.362(4) .
C6 H6 0.9300 .
C7 C8 1.355(4) .
C7 N6 1.362(4) .
C7 H7 0.9300 .
C8 N7 1.368(4) .
C8 H8 0.9300 .
C9 N6 1.310(3) .
C9 N7 1.344(4) .
C9 H9 0.9300 .
C10 C15 1.369(4) .
C10 C11 1.370(4) .
C10 N7 1.432(4) .
C11 C12 1.372(4) .
C11 H11 0.9300 .
C12 C13 1.372(4) .
C12 H12 0.9300 .
C13 C14 1.371(4) .
C13 N3 1.420(4) 1_545
C14 C15 1.380(4) .
C14 H14 0.9300 .
C15 H15 0.9300 .
C16 C21 1.369(4) .
C16 C17 1.378(4) .
C16 N5 1.411(4) .
C17 C18 1.365(4) .
C17 H17 0.9300 .
C18 C19 1.380(4) .
C18 H18 0.9300 .
C19 C20 1.371(4) .
C19 N3 1.422(4) 2_646
C20 C21 1.373(4) .
C20 H20 0.9300 .
C21 H21 0.9300 .
C22 C23 1.366(5) .
C22 C27 1.378(4) .
C22 N2 1.436(4) .
C23 C24 1.372(4) .
C23 H23 0.9300 .
C24 C25 1.377(4) .
C24 H24 0.9300 .
C25 C26 1.379(4) .
C25 N3 1.415(4) .
C26 C27 1.380(4) .
C26 H26 0.9300 .
C27 H27 0.9300 .
C28 O2 1.211(4) .
C28 O1 1.281(4) .
C28 C29 1.496(4) .
C29 C34 1.374(4) .
C29 C30 1.379(4) .
C30 C31 1.387(4) .
C30 H30 0.9300 .
C31 C32 1.377(4) .
C31 C35 1.497(4) .
C32 C33 1.373(4) .
C32 H32 0.9300 .
C33 O5 1.361(3) .
C33 C34 1.378(4) .
C34 H34 0.9300 .
C35 O4 1.225(4) .
C35 O3 1.242(4) .
Co1 O1 2.034(2) .
Co1 O3 2.054(2) 1_655
Co1 N4 2.097(2) .
Co1 N6 2.114(2) .
Co1 N1 2.149(2) .
N3 C13 1.420(4) 1_565
N3 C19 1.422(4) 2_656
O3 Co1 2.054(2) 1_455
O5 H5A 0.7358 .
O6 H6A 0.8501 .
O6 H6B 0.8500 .
O7 H7A 0.8500 .
O7 H7B 0.8500 .

loop_
_geom_hbond_atom_site_label_D
_geom_hbond_atom_site_label_H
_geom_hbond_atom_site_label_A
_geom_hbond_distance_DH
_geom_hbond_distance_HA
_geom_hbond_distance_DA
_geom_hbond_angle_DHA
_geom_hbond_site_symmetry_A
O6 H6B O4 0.85 2.21 2.694(4) 116.4 1_655
O7 H7A O6 0.85 2.46 2.779(4) 102.9 .
O6 H6A O1 0.85 1.98 2.774(4) 156.0 .
O5 H5A O7 0.74 2.04 2.767(3) 170.1 .

loop_
_geom_torsion_atom_site_label_1
_geom_torsion_atom_site_label_2
_geom_torsion_atom_site_label_3
_geom_torsion_atom_site_label_4
_geom_torsion
_geom_torsion_site_symmetry_1
_geom_torsion_site_symmetry_4
N1 C1 C2 N2 0.2(4) . .
N4 C4 C5 N5 0.2(4) . .
N6 C7 C8 N7 -0.6(4) . .
C15 C10 C11 C12 0.2(5) . .
N7 C10 C11 C12 177.8(3) . .
C10 C11 C12 C13 -0.5(5) . .
C11 C12 C13 C14 1.4(5) . .
C11 C12 C13 N3 -179.8(3) . 1_545
C12 C13 C14 C15 -2.0(5) . .
N3 C13 C14 C15 179.2(3) 1_545 .
C11 C10 C15 C14 -0.7(5) . .
N7 C10 C15 C14 -178.3(3) . .
C13 C14 C15 C10 1.7(5) . .
C21 C16 C17 C18 -0.8(5) . .
N5 C16 C17 C18 175.4(3) . .
C16 C17 C18 C19 -1.1(5) . .
C17 C18 C19 C20 2.3(5) . .
C17 C18 C19 N3 -176.6(3) . 2_646
C18 C19 C20 C21 -1.6(5) . .
N3 C19 C20 C21 177.3(3) 2_646 .
C17 C16 C21 C20 1.5(5) . .
N5 C16 C21 C20 -174.8(3) . .
C19 C20 C21 C16 -0.3(6) . .
C27 C22 C23 C24 1.0(5) . .
N2 C22 C23 C24 -178.9(3) . .
C22 C23 C24 C25 -0.1(6) . .
C23 C24 C25 C26 -1.2(5) . .
C23 C24 C25 N3 179.5(3) . .
C24 C25 C26 C27 1.7(5) . .
N3 C25 C26 C27 -179.0(3) . .
C23 C22 C27 C26 -0.5(5) . .
N2 C22 C27 C26 179.4(3) . .
C25 C26 C27 C22 -0.8(5) . .
O2 C28 C29 C34 152.7(3) . .
O1 C28 C29 C34 -27.1(4) . .
O2 C28 C29 C30 -27.5(4) . .
O1 C28 C29 C30 152.7(3) . .
C34 C29 C30 C31 2.3(4) . .
C28 C29 C30 C31 -177.5(3) . .
C29 C30 C31 C32 -1.1(5) . .
C29 C30 C31 C35 -179.1(3) . .
C30 C31 C32 C33 -0.7(5) . .
C35 C31 C32 C33 177.4(3) . .
C31 C32 C33 O5 -177.8(3) . .
C31 C32 C33 C34 1.1(5) . .
C30 C29 C34 C33 -1.9(4) . .
C28 C29 C34 C33 177.9(3) . .
O5 C33 C34 C29 179.0(3) . .
C32 C33 C34 C29 0.1(5) . .
C32 C31 C35 O4 26.7(5) . .
C30 C31 C35 O4 -155.3(3) . .
C32 C31 C35 O3 -150.5(3) . .
C30 C31 C35 O3 27.5(5) . .
N2 C3 N1 C1 -0.4(4) . .
N2 C3 N1 Co1 176.9(2) . .
C2 C1 N1 C3 0.1(4) . .
C2 C1 N1 Co1 -177.5(2) . .
O1 Co1 N1 C3 137.3(3) . .
O3 Co1 N1 C3 -98.7(3) 1_655 .
N4 Co1 N1 C3 -5.9(3) . .
N6 Co1 N1 C3 -174.5(9) . .
O1 Co1 N1 C1 -45.9(3) . .
O3 Co1 N1 C1 78.2(3) 1_655 .
N4 Co1 N1 C1 170.9(3) . .
N6 Co1 N1 C1 2.3(12) . .
N1 C3 N2 C2 0.5(4) . .
N1 C3 N2 C22 179.0(3) . .
C1 C2 N2 C3 -0.4(4) . .
C1 C2 N2 C22 -178.9(3) . .
C23 C22 N2 C3 -33.4(5) . .
C27 C22 N2 C3 146.7(3) . .
C23 C22 N2 C2 144.8(4) . .
C27 C22 N2 C2 -35.1(5) . .
C24 C25 N3 C13 -138.7(3) . 1_565
C26 C25 N3 C13 42.0(4) . 1_565
C24 C25 N3 C19 18.6(5) . 2_656
C26 C25 N3 C19 -160.8(3) . 2_656
N5 C6 N4 C4 0.5(3) . .
N5 C6 N4 Co1 179.92(18) . .
C5 C4 N4 C6 -0.4(3) . .
C5 C4 N4 Co1 -180.0(2) . .
O1 Co1 N4 C6 -6.3(3) . .
O3 Co1 N4 C6 168.5(3) 1_655 .
N6 Co1 N4 C6 -100.7(3) . .
N1 Co1 N4 C6 80.4(3) . .
O1 Co1 N4 C4 173.10(18) . .
O3 Co1 N4 C4 -12.2(2) 1_655 .
N6 Co1 N4 C4 78.7(2) . .
N1 Co1 N4 C4 -100.3(2) . .
N4 C6 N5 C5 -0.4(3) . .
N4 C6 N5 C16 179.8(2) . .
C4 C5 N5 C6 0.1(3) . .
C4 C5 N5 C16 179.9(3) . .
C21 C16 N5 C6 -134.4(3) . .
C17 C16 N5 C6 49.3(4) . .
C21 C16 N5 C5 45.9(4) . .
C17 C16 N5 C5 -130.4(3) . .
N7 C9 N6 C7 0.2(3) . .
N7 C9 N6 Co1 -174.22(17) . .
C8 C7 N6 C9 0.3(3) . .
C8 C7 N6 Co1 175.0(2) . .
O1 Co1 N6 C9 -133.9(2) . .
O3 Co1 N6 C9 102.3(2) 1_655 .
N4 Co1 N6 C9 9.5(2) . .
N1 Co1 N6 C9 178.0(9) . .
O1 Co1 N6 C7 52.7(2) . .
O3 Co1 N6 C7 -71.1(2) 1_655 .
N4 Co1 N6 C7 -163.9(2) . .
N1 Co1 N6 C7 4.6(11) . .
N6 C9 N7 C8 -0.6(3) . .
N6 C9 N7 C10 176.8(3) . .
C7 C8 N7 C9 0.7(3) . .
C7 C8 N7 C10 -176.6(3) . .
C15 C10 N7 C9 -48.0(4) . .
C11 C10 N7 C9 134.3(3) . .
C15 C10 N7 C8 128.8(3) . .
C11 C10 N7 C8 -48.9(4) . .
O2 C28 O1 Co1 -10.8(3) . .
C29 C28 O1 Co1 169.05(19) . .
O3 Co1 O1 C28 -173.67(16) 1_655 .
N4 Co1 O1 C28 0.0(2) . .
N6 Co1 O1 C28 94.68(18) . .
N1 Co1 O1 C28 -89.10(18) . .
O4 C35 O3 Co1 -13.1(4) . 1_455
C31 C35 O3 Co1 163.9(2) . 1_455
